data_2022902
loop_
_publ_author_name
'Comboni, Davide'
'Poreba, Tomasz'
'Pagliaro, Francesco'
'Battiston, Tommaso'
'Lotti, Paolo'
'Gatta, Giacomo Diego'
'Garbarino, Gaston'
'Hanfland, Michael'

_publ_section_title
;
 Crystal structure of the high-P polymorph of Ca2B6O6(OH)10&#x00B7;2(H2O)
 (meyerhofferite)
;
_journal_coeditor_code DK5106
_journal_issue 6
_journal_name_full 'Acta Crystallographica Section B Structural Science, Crystal Engineering and Materials'
_journal_page_first 940
_journal_page_last 945
_journal_paper_doi 10.1107/S2052520621009768
_journal_volume 77
_journal_year 2021
_chemical_formula_structural 'Ca (B3 O3 (O H)5) (H2 O)'
_chemical_formula_sum 'B3 Ca H7 O9'
_chemical_formula_weight 223.6
_chemical_name_common meyerhofferite
_space_group_IT_number 2
_space_group_name_Hall '-P 1'
_space_group_name_H-M_alt 'P -1'
_symmetry_cell_setting triclinic
_symmetry_Int_Tables_number 2
_symmetry_space_group_name_Hall '-P 1'
_symmetry_space_group_name_H-M 'P -1'
_audit_creation_date 2021-04-028
_audit_creation_method
;
'Jana2006 Version : 14/01/2019'
;
_cell_angle_alpha 89.972(3)
_cell_angle_beta 103.300(10)
_cell_angle_gamma 86.857(9)
_cell_formula_units_Z 2
_cell_length_a 6.478(3)
_cell_length_b 8.0733(2)
_cell_length_c 6.3923(2)
_cell_measurement_pressure 2950000
_cell_measurement_reflns_used 717
_cell_measurement_temperature 293
_cell_measurement_theta_max 19.5700
_cell_measurement_theta_min 2.3760
_cell_volume 324.82(15)
_computing_cell_refinement 'CrysAlisPro 1.171.39.46 (Rigaku OD, 2018)'
_computing_data_collection 'CrysAlisPro 1.171.39.46 (Rigaku OD, 2018)'
_computing_data_reduction 'CrysAlisPro 1.171.39.46 (Rigaku OD, 2018)'
_computing_structure_refinement 'Jana2006 (Petricek et al., 2014)'
_computing_structure_solution 'Olex2 (Dolomanov et al., 2009)'
_diffrn_ambient_pressure 2950000
_diffrn_ambient_temperature 293(1)
_diffrn_detector 'Eiger2 9M CdTe'
_diffrn_measured_fraction_theta_full 0.29
_diffrn_measured_fraction_theta_max 0.17
_diffrn_measurement_details
;
List of Runs (angles in degrees, time in seconds):
RUN    TYPE OF SCAN  START(DEG)   END(DEG)    # FRAMES    EXP(SEC)   OMEGA(DEG)  THETA(DEG)  KAPPA(DEG)   PHI(DEG) 
Run 1 Omega scan: (-32.000 - 32.000,128 frames, 0.200 sec, 0.500 deg) at th=0.000, ka=0.000,ph=0.000 (rot geo dd=199.206)
  1       OMEGA       -32.00000    32.00000         128      0.20000    n/a        -0.01874     0.00000     0.00000
;
_diffrn_measurement_device ID15b
_diffrn_measurement_device_type beamline
_diffrn_measurement_method 'omega scans'
_diffrn_orient_matrix_type 'CrysAlisPro convention (1999,Acta A55,543-557)'
_diffrn_orient_matrix_UB_11 -0.0651201000
_diffrn_orient_matrix_UB_12 0.0056134000
_diffrn_orient_matrix_UB_13 -0.0133765000
_diffrn_orient_matrix_UB_21 0.0039437000
_diffrn_orient_matrix_UB_22 0.0472252000
_diffrn_orient_matrix_UB_23 0.0238771000
_diffrn_orient_matrix_UB_31 -0.0004558000
_diffrn_orient_matrix_UB_32 0.0182731000
_diffrn_orient_matrix_UB_33 -0.0600799000
_diffrn_radiation_collimation '0.2 mm  double pinhole'
_diffrn_radiation_monochromator silicon
_diffrn_radiation_probe x-ray
_diffrn_radiation_type synchrotron
_diffrn_radiation_wavelength 0.41066
_diffrn_reflns_av_R_equivalents 0.0137
_diffrn_reflns_av_unetI/netI 0.0202
_diffrn_reflns_limit_h_max 2
_diffrn_reflns_limit_h_min -4
_diffrn_reflns_limit_k_max 12
_diffrn_reflns_limit_k_min -12
_diffrn_reflns_limit_l_max 9
_diffrn_reflns_limit_l_min -9
_diffrn_reflns_number 717
_diffrn_reflns_theta_full 10.1
_diffrn_reflns_theta_max 19.57
_diffrn_reflns_theta_min 2.37
_diffrn_source 'ESRF: Synchrotron radiation'
_diffrn_source_power '200 mA'
_diffrn_source_type 'undulator, IVU20c'
_diffrn_source_voltage 30keV
_diffrn_standards_decay_% 0.5(1)
_diffrn_standards_interval_count 15
_exptl_absorpt_coefficient_mu 0.228
_exptl_absorpt_correction_type none
_exptl_absorpt_process_details none
_exptl_crystal_colour colourless
_exptl_crystal_density_diffrn 2.2856
_exptl_crystal_description 'prismatic habit'
_exptl_crystal_F_000 214
_exptl_crystal_size_max 0.020
_exptl_crystal_size_mid 0.010
_exptl_crystal_size_min 0.010
_refine_diff_density_max 0.37
_refine_diff_density_min -0.28
_refine_ls_extinction_coef none
_refine_ls_extinction_method none
_refine_ls_goodness_of_fit_gt 3.48
_refine_ls_goodness_of_fit_ref 3.35
_refine_ls_hydrogen_treatment undef
_refine_ls_number_constraints 0
_refine_ls_number_parameters 53
_refine_ls_number_reflns 489
_refine_ls_number_restraints 0
_refine_ls_R_factor_all 0.0508
_refine_ls_R_factor_gt 0.0483
_refine_ls_shift/su_max 0.0151
_refine_ls_shift/su_mean 0.0040
_refine_ls_structure_factor_coef F
_refine_ls_weighting_details w=1/(\s^2^(F)+0.0001F^2^)
_refine_ls_weighting_scheme sigma
_refine_ls_wR_factor_gt 0.0620
_refine_ls_wR_factor_ref 0.0626
_reflns_number_gt 449
_reflns_number_total 489
_reflns_threshold_expression I>3\s(I)
_cod_data_source_file dk5106sup1.cif
_cod_data_source_block I_2.95GPa
_cod_depositor_comments
;
The following automatic conversions were performed:

data item '_diffrn_radiation_probe' value 'X-ray' was changed to
'x-ray' in accordance with the
/home/data/users/saulius/crontab/automatic-downloads/rss-feeds/IUCr/lib/dictionaries/cif_core.dic
dictionary named 'cif_core.dic' version 2.4.2 last updated on
2011-04-26.

Automatic conversion script
Id: cif_fix_values 8170 2020-07-09 18:12:32Z antanas 
;
_cod_original_formula_sum 'H7 B3 Ca1 O9'
_cod_database_code 2022902

loop_
_space_group_symop_id
_space_group_symop_operation_xyz
1 x,y,z
2 -x,-y,-z

loop_
_atom_site_label
_atom_site_type_symbol
_atom_site_fract_x
_atom_site_fract_y
_atom_site_fract_z
_atom_site_adp_type
_atom_site_U_iso_or_equiv
_atom_site_site_symmetry_multiplicity
_atom_site_occupancy
_atom_site_calc_flag
_atom_site_refinement_flags
_atom_site_disorder_assembly
_atom_site_disorder_group
Ca Ca 0.0102(5) 0.37356(10) 0.24588(16) Uiso 0.0122(3) 2 1 d . . .
B1 B 0.311(3) 0.8059(6) 0.4900(10) Uiso 0.0133(10) 2 1 d . . .
B2 B 0.293(4) 0.6355(6) 0.1708(10) Uiso 0.0141(11) 2 1 d . . .
B3 B 0.050(3) 0.2622(6) 0.7042(10) Uiso 0.0138(10) 2 1 d . . .
O1 O 0.4136(18) 0.7400(4) 0.3379(6) Uiso 0.0165(7) 2 1 d . . .
O2 O 0.4360(17) 0.8967(4) 0.6584(6) Uiso 0.0154(7) 2 1 d . . .
O3 O 0.1090(19) 0.7867(4) 0.4906(6) Uiso 0.0138(7) 2 1 d . . .
O4 O 0.3464(19) 0.4581(4) 0.2138(6) Uiso 0.0169(7) 2 1 d . . .
O5 O 0.062(2) 0.6541(4) 0.1459(6) Uiso 0.0125(7) 2 1 d . . .
O6 O 0.1767(18) 0.3842(4) 0.6242(6) Uiso 0.0137(7) 2 1 d . . .
O7 O 0.1543(18) 0.0981(4) 0.2161(6) Uiso 0.0172(7) 2 1 d . . .
O8 O 0.1706(18) 0.1186(4) 0.8111(6) Uiso 0.0166(7) 2 1 d . . .
O9 O 0.3374(18) 0.6785(4) 0.9614(6) Uiso 0.0164(7) 2 1 d . . .

loop_
_atom_site_aniso_label
_atom_site_aniso_type_symbol
_atom_site_aniso_U_11
_atom_site_aniso_U_22
_atom_site_aniso_U_33
_atom_site_aniso_U_12
_atom_site_aniso_U_13
_atom_site_aniso_U_23
? ? ? ? ? ? ? ?

loop_
_atom_type_symbol
_atom_type_scat_dispersion_real
_atom_type_scat_dispersion_imag
_atom_type_scat_source
B -0.0004 0.0002 'International Tables Vol C tables 4.2.6.8 and 6.1.1.1'
Ca 0.0949 0.1047 'International Tables Vol C tables 4.2.6.8 and 6.1.1.1'
O 0.0018 0.0018 'International Tables Vol C tables 4.2.6.8 and 6.1.1.1'

loop_
_exptl_crystal_face_index_h
_exptl_crystal_face_index_k
_exptl_crystal_face_index_l
_exptl_crystal_face_perp_dist
? ? ? ?

loop_
_geom_angle_atom_site_label_1
_geom_angle_atom_site_label_2
_geom_angle_atom_site_label_3
_geom_angle_site_symmetry_1
_geom_angle_site_symmetry_2
_geom_angle_site_symmetry_3
_geom_angle
_geom_angle_publ_flag
B2 Ca B2 . . 2_565 102.0(3) ?
B2 Ca B3 . . 2_566 52.3(5) ?
B2 Ca O3 . . 2_566 146.2(2) ?
B2 Ca O4 . . . 29.0(3) ?
B2 Ca O5 . . . 29.2(5) ?
B2 Ca O5 . . 2_565 83.8(3) ?
B2 Ca O6 . . . 88.2(3) ?
B2 Ca O6 . . 2_566 81.5(4) ?
B2 Ca O7 . . . 113.4(4) ?
B2 Ca O9 . . 2_566 127.8(3) ?
B2 Ca B3 2_565 . 2_566 94.7(2) ?
B2 Ca O3 2_565 . 2_566 110.3(4) ?
B2 Ca O4 2_565 . . 112.2(4) ?
B2 Ca O5 2_565 . . 85.6(2) ?
B2 Ca O5 2_565 . 2_565 30.0(5) ?
B2 Ca O6 2_565 . . 165.0(5) ?
B2 Ca O6 2_565 . 2_566 94.3(3) ?
B2 Ca O7 2_565 . . 93.6(2) ?
B2 Ca O9 2_565 . 2_566 30.2(4) ?
B3 Ca O3 2_566 . 2_566 113.4(3) ?
B3 Ca O4 2_566 . . 79.8(4) ?
B3 Ca O5 2_566 . . 29.5(4) ?
B3 Ca O5 2_566 . 2_565 102.17(14) ?
B3 Ca O6 2_566 . . 82.67(16) ?
B3 Ca O6 2_566 . 2_566 29.7(4) ?
B3 Ca O7 2_566 . . 164.8(5) ?
B3 Ca O9 2_566 . 2_566 98.8(3) ?
O3 Ca O4 2_566 . . 134.0(3) ?
O3 Ca O5 2_566 . . 142.7(2) ?
O3 Ca O5 2_566 . 2_565 129.8(3) ?
O3 Ca O6 2_566 . . 58.3(3) ?
O3 Ca O6 2_566 . 2_566 85.9(2) ?
O3 Ca O7 2_566 . . 75.2(3) ?
O3 Ca O9 2_566 . 2_566 81.4(3) ?
O4 Ca O5 . . . 58.0(3) ?
O4 Ca O5 . . 2_565 84.8(3) ?
O4 Ca O6 . . . 82.0(3) ?
O4 Ca O6 . . 2_566 107.3(3) ?
O4 Ca O7 . . . 85.3(3) ?
O4 Ca O9 . . 2_566 142.4(2) ?
O5 Ca O5 . . 2_565 80.31(14) ?
O5 Ca O6 . . . 98.67(16) ?
O5 Ca O6 . . 2_566 58.6(3) ?
O5 Ca O7 . . . 139.3(4) ?
O5 Ca O9 . . 2_566 103.8(3) ?
O5 Ca O6 2_565 . . 164.9(4) ?
O5 Ca O6 2_565 . 2_566 115.2(2) ?
O5 Ca O7 2_565 . . 79.19(16) ?
O5 Ca O9 2_565 . 2_566 58.5(4) ?
O6 Ca O6 . . 2_566 76.0(2) ?
O6 Ca O7 . . . 92.44(17) ?
O6 Ca O9 . . 2_566 135.5(3) ?
O6 Ca O7 2_566 . . 161.1(2) ?
O6 Ca O9 2_566 . 2_566 83.7(3) ?
O7 Ca O9 . . 2_566 94.8(3) ?
B2 B1 B3 . . 2_566 64.5(6) ?
B2 B1 O1 . . . 32.1(7) ?
B2 B1 O2 . . . 148.3(14) ?
B2 B1 O3 . . . 92.8(7) ?
B2 B1 O5 . . . 32.2(6) ?
B2 B1 O7 . . 1_565 90.2(3) ?
B3 B1 O1 2_566 . . 95.7(7) ?
B3 B1 O2 2_566 . . 146.9(11) ?
B3 B1 O3 2_566 . . 30.5(4) ?
B3 B1 O5 2_566 . . 32.3(4) ?
B3 B1 O7 2_566 . 1_565 76.1(4) ?
O1 B1 O2 . . . 116.4(14) ?
O1 B1 O3 . . . 124.8(8) ?
O1 B1 O5 . . . 63.5(6) ?
O1 B1 O7 . . 1_565 91.0(4) ?
O2 B1 O3 . . . 118.8(10) ?
O2 B1 O5 . . . 175.4(4) ?
O2 B1 O7 . . 1_565 94.6(3) ?
O3 B1 O5 . . . 61.6(5) ?
O3 B1 O7 . . 1_565 86.1(6) ?
O5 B1 O7 . . 1_565 80.8(3) ?
Ca B2 Ca . . 2_565 78.0(4) ?
Ca B2 B1 . . . 101.4(6) ?
Ca B2 B3 . . 2_566 63.7(5) ?
Ca B2 O1 . . . 125.1(7) ?
Ca B2 O3 . . . 79.2(5) ?
Ca B2 O4 . . . 51.7(8) ?
Ca B2 O5 . . . 53.5(5) ?
Ca B2 O9 . . 1_554 125.6(6) ?
Ca B2 B1 2_565 . . 133.4(8) ?
Ca B2 B3 2_565 . 2_566 81.8(6) ?
Ca B2 O1 2_565 . . 146.3(4) ?
Ca B2 O3 2_565 . . 112.1(7) ?
Ca B2 O4 2_565 . . 101.0(5) ?
Ca B2 O5 2_565 . . 56.8(4) ?
Ca B2 O9 2_565 . 1_554 54.6(6) ?
B1 B2 B3 . . 2_566 58.3(6) ?
B1 B2 O1 . . . 30.2(7) ?
B1 B2 O3 . . . 27.8(5) ?
B1 B2 O4 . . . 115.2(4) ?
B1 B2 O5 . . . 85.1(8) ?
B1 B2 O9 . . 1_554 129.4(6) ?
B3 B2 O1 2_566 . . 87.8(8) ?
B3 B2 O3 2_566 . . 31.4(3) ?
B3 B2 O4 2_566 . . 112.4(11) ?
B3 B2 O5 2_566 . . 26.9(4) ?
B3 B2 O9 2_566 . 1_554 124.4(9) ?
O1 B2 O3 . . . 58.0(7) ?
O1 B2 O4 . . . 112.6(9) ?
O1 B2 O5 . . . 114.1(10) ?
O1 B2 O9 . . 1_554 109.2(11) ?
O3 B2 O4 . . . 112.2(7) ?
O3 B2 O5 . . . 58.2(5) ?
O3 B2 O9 . . 1_554 138.9(5) ?
O4 B2 O5 . . . 104.8(11) ?
O4 B2 O9 . . 1_554 108.7(8) ?
O5 B2 O9 . . 1_554 107.2(9) ?
Ca B3 B1 2_566 . 2_566 101.0(5) ?
Ca B3 B2 2_566 . 2_566 64.0(3) ?
Ca B3 O1 2_566 . 2_566 85.1(4) ?
Ca B3 O3 2_566 . 2_566 107.7(5) ?
Ca B3 O5 2_566 . 2_566 53.8(3) ?
Ca B3 O6 2_566 . . 56.6(3) ?
Ca B3 O8 2_566 . . 141.3(5) ?
B1 B3 B2 2_566 . 2_566 57.3(5) ?
B1 B3 O1 2_566 . 2_566 27.9(4) ?
B1 B3 O3 2_566 . 2_566 26.8(6) ?
B1 B3 O5 2_566 . 2_566 83.9(9) ?
B1 B3 O6 2_566 . . 123.5(5) ?
B1 B3 O8 2_566 . . 111.7(7) ?
B2 B3 O1 2_566 . 2_566 29.7(3) ?
B2 B3 O3 2_566 . 2_566 82.3(9) ?
B2 B3 O5 2_566 . 2_566 26.7(6) ?
B2 B3 O6 2_566 . . 119.5(6) ?
B2 B3 O8 2_566 . . 117.8(8) ?
O1 B3 O3 2_566 . 2_566 54.1(7) ?
O1 B3 O5 2_566 . 2_566 56.1(7) ?
O1 B3 O6 2_566 . . 130.0(6) ?
O1 B3 O8 2_566 . . 114.9(8) ?
O3 B3 O5 2_566 . 2_566 108.9(13) ?
O3 B3 O6 2_566 . . 104.7(5) ?
O3 B3 O8 2_566 . . 110.8(4) ?
O5 B3 O6 2_566 . . 108.6(5) ?
O5 B3 O8 2_566 . . 108.7(6) ?
O6 B3 O8 . . . 115.0(13) ?
B1 O1 B2 . . . 117.7(13) ?
B1 O1 B3 . . 2_566 56.4(8) ?
B1 O1 O2 . . . 32.2(7) ?
B1 O1 O3 . . . 26.9(7) ?
B1 O1 O4 . . . 119.1(7) ?
B1 O1 O5 . . . 86.1(9) ?
B1 O1 O6 . . 2_666 131.2(7) ?
B1 O1 O9 . . 1_554 139.3(9) ?
B2 O1 B3 . . 2_566 62.5(9) ?
B2 O1 O2 . . . 149.8(11) ?
B2 O1 O3 . . . 90.9(10) ?
B2 O1 O4 . . . 33.7(4) ?
B2 O1 O5 . . . 32.9(9) ?
B2 O1 O6 . . 2_666 102.5(9) ?
B2 O1 O9 . . 1_554 35.5(6) ?
B3 O1 O2 2_566 . . 88.3(4) ?
B3 O1 O3 2_566 . . 30.1(2) ?
B3 O1 O4 2_566 . . 79.1(4) ?
B3 O1 O5 2_566 . . 29.9(3) ?
B3 O1 O6 2_566 . 2_666 158.2(2) ?
B3 O1 O9 2_566 . 1_554 85.7(4) ?
O2 O1 O3 . . . 59.1(4) ?
O2 O1 O4 . . . 138.8(3) ?
O2 O1 O5 . . . 118.2(6) ?
O2 O1 O6 . . 2_666 103.0(4) ?
O2 O1 O9 . . 1_554 159.1(2) ?
O3 O1 O4 . . . 97.8(5) ?
O3 O1 O5 . . . 59.4(4) ?
O3 O1 O6 . . 2_666 149.7(2) ?
O3 O1 O9 . . 1_554 115.6(5) ?
O4 O1 O5 . . . 56.6(3) ?
O4 O1 O6 . . 2_666 80.2(4) ?
O4 O1 O9 . . 1_554 59.19(16) ?
O5 O1 O6 . . 2_666 134.6(3) ?
O5 O1 O9 . . 1_554 58.3(4) ?
O6 O1 O9 2_666 . 1_554 89.5(4) ?
B1 O2 O1 . . . 31.4(8) ?
B1 O2 O2 . . 2_676 89.9(5) ?
B1 O2 O3 . . . 29.5(8) ?
B1 O2 O7 . . 2_666 129.6(9) ?
B1 O2 O8 . . 1_565 108.3(9) ?
B1 O2 O9 . . . 89.5(5) ?
O1 O2 O2 . . 2_676 71.8(2) ?
O1 O2 O3 . . . 60.9(4) ?
O1 O2 O7 . . 2_666 99.2(5) ?
O1 O2 O8 . . 1_565 135.6(5) ?
O1 O2 O9 . . . 105.7(2) ?
O2 O2 O3 2_676 . . 107.6(2) ?
O2 O2 O7 2_676 . 2_666 74.8(3) ?
O2 O2 O8 2_676 . 1_565 100.7(2) ?
O2 O2 O9 2_676 . . 175.5(4) ?
O3 O2 O7 . . 2_666 156.2(3) ?
O3 O2 O8 . . 1_565 81.8(4) ?
O3 O2 O9 . . . 73.8(3) ?
O7 O2 O8 2_666 . 1_565 121.5(3) ?
O7 O2 O9 2_666 . . 102.1(3) ?
O8 O2 O9 1_565 . . 83.7(3) ?
Ca O3 B1 2_566 . . 124.8(4) ?
Ca O3 B2 2_566 . . 122.2(2) ?
Ca O3 B3 2_566 . 2_566 98.4(7) ?
Ca O3 O1 2_566 . . 130.2(3) ?
Ca O3 O2 2_566 . . 108.4(2) ?
Ca O3 O5 2_566 . . 113.3(3) ?
Ca O3 O6 2_566 . 2_566 60.9(3) ?
Ca O3 O7 2_566 . 2_566 52.0(2) ?
Ca O3 O8 2_566 . 2_566 114.2(5) ?
B1 O3 B2 . . . 59.4(5) ?
B1 O3 B3 . . 2_566 122.7(8) ?
B1 O3 O1 . . . 28.3(3) ?
B1 O3 O2 . . . 31.8(4) ?
B1 O3 O5 . . . 89.4(6) ?
B1 O3 O6 . . 2_566 144.2(5) ?
B1 O3 O7 . . 2_566 132.1(4) ?
B1 O3 O8 . . 2_566 120.5(5) ?
B2 O3 B3 . . 2_566 66.4(8) ?
B2 O3 O1 . . . 31.1(4) ?
B2 O3 O2 . . . 91.2(6) ?
B2 O3 O5 . . . 31.1(5) ?
B2 O3 O6 . . 2_566 87.0(4) ?
B2 O3 O7 . . 2_566 168.3(6) ?
B2 O3 O8 . . 2_566 84.1(4) ?
B3 O3 O1 2_566 . . 95.7(7) ?
B3 O3 O2 2_566 . . 151.8(8) ?
B3 O3 O5 2_566 . . 35.3(7) ?
B3 O3 O6 2_566 . 2_566 37.5(5) ?
B3 O3 O7 2_566 . 2_566 103.3(9) ?
B3 O3 O8 2_566 . 2_566 33.9(3) ?
O1 O3 O2 . . . 60.1(4) ?
O1 O3 O5 . . . 61.4(4) ?
O1 O3 O6 . . 2_566 117.5(3) ?
O1 O3 O7 . . 2_566 160.4(4) ?
O1 O3 O8 . . 2_566 103.8(3) ?
O2 O3 O5 . . . 121.1(6) ?
O2 O3 O6 . . 2_566 165.2(3) ?
O2 O3 O7 . . 2_566 100.3(3) ?
O2 O3 O8 . . 2_566 132.3(3) ?
O5 O3 O6 . . 2_566 60.5(4) ?
O5 O3 O7 . . 2_566 138.1(6) ?
O5 O3 O8 . . 2_566 58.8(3) ?
O6 O3 O7 2_566 . 2_566 81.3(4) ?
O6 O3 O8 2_566 . 2_566 62.2(3) ?
O7 O3 O8 2_566 . 2_566 89.6(4) ?
Ca O4 B2 . . . 99.3(11) ?
Ca O4 O1 . . . 112.9(5) ?
Ca O4 O5 . . . 61.9(4) ?
Ca O4 O9 . . 1_554 115.4(5) ?
Ca O4 O9 . . 2_666 134.5(2) ?
B2 O4 O1 . . . 33.7(5) ?
B2 O4 O5 . . . 37.6(10) ?
B2 O4 O9 . . 1_554 35.8(5) ?
B2 O4 O9 . . 2_666 116.0(9) ?
O1 O4 O5 . . . 62.2(3) ?
O1 O4 O9 . . 1_554 59.59(16) ?
O1 O4 O9 . . 2_666 112.4(5) ?
O5 O4 O9 . . 1_554 60.3(4) ?
O5 O4 O9 . . 2_666 142.1(3) ?
O9 O4 O9 1_554 . 2_666 84.1(4) ?
Ca O5 Ca . . 2_565 99.69(15) ?
Ca O5 B1 . . . 109.4(2) ?
Ca O5 B2 . . . 97.4(4) ?
Ca O5 B3 . . 2_566 96.7(5) ?
Ca O5 O1 . . . 110.6(3) ?
Ca O5 O3 . . . 100.4(2) ?
Ca O5 O4 . . . 60.0(3) ?
Ca O5 O6 . . 2_566 62.2(2) ?
Ca O5 O8 . . 2_566 122.5(6) ?
Ca O5 O9 . . 1_554 114.6(4) ?
Ca O5 B1 2_565 . . 143.8(5) ?
Ca O5 B2 2_565 . . 93.3(5) ?
Ca O5 B3 2_565 . 2_566 134.5(7) ?
Ca O5 O1 2_565 . . 118.7(5) ?
Ca O5 O3 2_565 . . 158.87(17) ?
Ca O5 O4 2_565 . . 94.8(3) ?
Ca O5 O6 2_565 . 2_566 127.6(5) ?
Ca O5 O8 2_565 . 2_566 102.5(3) ?
Ca O5 O9 2_565 . 1_554 59.5(2) ?
B1 O5 B2 . . . 62.7(5) ?
B1 O5 B3 . . 2_566 63.8(7) ?
B1 O5 O1 . . . 30.4(4) ?
B1 O5 O3 . . . 28.9(5) ?
B1 O5 O4 . . . 82.2(4) ?
B1 O5 O6 . . 2_566 85.9(4) ?
B1 O5 O8 . . 2_566 79.8(4) ?
B1 O5 O9 . . 1_554 88.4(5) ?
B2 O5 B3 . . 2_566 126.4(8) ?
B2 O5 O1 . . . 33.0(3) ?
B2 O5 O3 . . . 90.7(5) ?
B2 O5 O4 . . . 37.6(4) ?
B2 O5 O6 . . 2_566 135.2(4) ?
B2 O5 O8 . . 2_566 132.9(5) ?
B2 O5 O9 . . 1_554 36.6(4) ?
B3 O5 O1 2_566 . . 94.0(7) ?
B3 O5 O3 2_566 . . 35.8(6) ?
B3 O5 O4 2_566 . . 129.9(4) ?
B3 O5 O6 2_566 . 2_566 35.7(5) ?
B3 O5 O8 2_566 . 2_566 35.2(3) ?
B3 O5 O9 2_566 . 1_554 144.1(6) ?
O1 O5 O3 . . . 59.2(4) ?
O1 O5 O4 . . . 61.3(4) ?
O1 O5 O6 . . 2_566 113.6(3) ?
O1 O5 O8 . . 2_566 103.6(3) ?
O1 O5 O9 . . 1_554 59.6(4) ?
O3 O5 O4 . . . 101.0(4) ?
O3 O5 O6 . . 2_566 58.5(3) ?
O3 O5 O8 . . 2_566 60.6(3) ?
O3 O5 O9 . . 1_554 116.7(5) ?
O4 O5 O6 . . 2_566 112.0(3) ?
O4 O5 O8 . . 2_566 161.4(3) ?
O4 O5 O9 . . 1_554 61.3(4) ?
O6 O5 O8 2_566 . 2_566 62.2(4) ?
O6 O5 O9 2_566 . 1_554 171.8(4) ?
O8 O5 O9 2_566 . 1_554 122.5(3) ?
Ca O6 Ca . . 2_566 104.0(3) ?
Ca O6 B3 . . . 98.6(5) ?
Ca O6 O1 . . 2_666 105.6(3) ?
Ca O6 O3 . . 2_566 60.8(2) ?
Ca O6 O5 . . 2_566 113.7(5) ?
Ca O6 O8 . . . 112.3(2) ?
Ca O6 B3 2_566 . . 93.7(6) ?
Ca O6 O1 2_566 . 2_666 137.9(3) ?
Ca O6 O3 2_566 . 2_566 100.1(5) ?
Ca O6 O5 2_566 . 2_566 59.2(2) ?
Ca O6 O8 2_566 . . 115.9(4) ?
B3 O6 O1 . . 2_666 110.6(6) ?
B3 O6 O3 . . 2_566 37.9(4) ?
B3 O6 O5 . . 2_566 35.7(4) ?
B3 O6 O8 . . . 32.0(6) ?
O1 O6 O3 2_666 . 2_566 120.3(3) ?
O1 O6 O5 2_666 . 2_566 129.9(3) ?
O1 O6 O8 2_666 . . 78.9(3) ?
O3 O6 O5 2_566 . 2_566 61.1(3) ?
O3 O6 O8 2_566 . . 60.2(3) ?
O5 O6 O8 2_566 . . 58.3(3) ?
Ca O7 B1 . . 1_545 139.0(3) ?
Ca O7 O2 . . 2_666 107.4(3) ?
Ca O7 O3 . . 2_566 52.71(18) ?
Ca O7 O8 . . 1_554 97.18(16) ?
Ca O7 O8 . . 2_556 108.1(4) ?
B1 O7 O2 1_545 . 2_666 71.6(4) ?
B1 O7 O3 1_545 . 2_566 90.8(3) ?
B1 O7 O8 1_545 . 1_554 123.7(3) ?
B1 O7 O8 1_545 . 2_556 70.3(4) ?
O2 O7 O3 2_666 . 2_566 119.0(3) ?
O2 O7 O8 2_666 . 1_554 91.7(4) ?
O2 O7 O8 2_666 . 2_556 140.4(2) ?
O3 O7 O8 2_566 . 1_554 140.8(4) ?
O3 O7 O8 2_566 . 2_556 71.9(3) ?
O8 O7 O8 1_554 . 2_556 100.6(3) ?
B3 O8 O2 . . 1_545 128.6(6) ?
B3 O8 O3 . . 2_566 35.3(4) ?
B3 O8 O5 . . 2_566 36.2(5) ?
B3 O8 O6 . . . 33.0(8) ?
B3 O8 O7 . . 1_556 112.3(6) ?
B3 O8 O7 . . 2_556 99.9(8) ?
O2 O8 O3 1_545 . 2_566 107.5(3) ?
O2 O8 O5 1_545 . 2_566 164.7(3) ?
O2 O8 O6 1_545 . . 106.5(4) ?
O2 O8 O7 1_545 . 1_556 118.8(3) ?
O2 O8 O7 1_545 . 2_556 95.1(3) ?
O3 O8 O5 2_566 . 2_566 60.6(3) ?
O3 O8 O6 2_566 . . 57.6(3) ?
O3 O8 O7 2_566 . 1_556 127.9(6) ?
O3 O8 O7 2_566 . 2_556 73.7(4) ?
O5 O8 O6 2_566 . . 59.5(3) ?
O5 O8 O7 2_566 . 1_556 76.2(3) ?
O5 O8 O7 2_566 . 2_556 90.7(5) ?
O6 O8 O7 . . 1_556 123.01(19) ?
O6 O8 O7 . . 2_556 130.5(4) ?
O7 O8 O7 1_556 . 2_556 79.4(3) ?
Ca O9 B2 2_566 . 1_556 95.3(10) ?
Ca O9 O1 2_566 . 1_556 123.7(5) ?
Ca O9 O2 2_566 . . 95.6(2) ?
Ca O9 O4 2_566 . 1_556 94.5(4) ?
Ca O9 O4 2_566 . 2_666 112.7(2) ?
Ca O9 O5 2_566 . 1_556 62.0(3) ?
B2 O9 O1 1_556 . 1_556 35.2(6) ?
B2 O9 O2 1_556 . . 154.2(3) ?
B2 O9 O4 1_556 . 1_556 35.5(4) ?
B2 O9 O4 1_556 . 2_666 127.0(8) ?
B2 O9 O5 1_556 . 1_556 36.2(9) ?
O1 O9 O2 1_556 . . 121.5(3) ?
O1 O9 O4 1_556 . 1_556 61.22(16) ?
O1 O9 O4 1_556 . 2_666 119.3(5) ?
O1 O9 O5 1_556 . 1_556 62.1(4) ?
O2 O9 O4 . . 1_556 164.2(6) ?
O2 O9 O4 . . 2_666 68.9(3) ?
O2 O9 O5 . . 1_556 137.4(4) ?
O4 O9 O4 1_556 . 2_666 95.9(3) ?
O4 O9 O5 1_556 . 1_556 58.4(3) ?
O4 O9 O5 2_666 . 1_556 151.3(2) ?

loop_
_geom_bond_atom_site_label_1
_geom_bond_atom_site_label_2
_geom_bond_site_symmetry_1
_geom_bond_site_symmetry_2
_geom_bond_distance
_geom_bond_publ_flag
Ca B2 . . 2.981(17) ?
Ca B2 . 2_565 2.927(12) ?
Ca B3 . 2_566 2.973(5) ?
Ca O3 . 2_566 2.411(7) ?
Ca O4 . . 2.371(12) ?
Ca O5 . . 2.415(5) ?
Ca O5 . 2_565 2.452(4) ?
Ca O6 . . 2.415(4) ?
Ca O6 . 2_566 2.487(7) ?
Ca O7 . . 2.389(5) ?
Ca O9 . 2_566 2.395(10) ?
B1 B2 . . 2.446(9) ?
B1 B3 . 2_566 2.47(2) ?
B1 O1 . . 1.390(16) ?
B1 O2 . . 1.421(11) ?
B1 O3 . . 1.33(2) ?
B1 O5 . . 2.742(12) ?
B1 O7 . 1_565 2.928(7) ?
B2 B3 . 2_566 2.62(3) ?
B2 O1 . . 1.467(12) ?
B2 O3 . . 2.838(16) ?
B2 O4 . . 1.465(7) ?
B2 O5 . . 1.46(3) ?
B2 O9 . 1_554 1.477(13) ?
B3 O1 . 2_566 2.96(2) ?
B3 O3 . 2_566 1.491(13) ?
B3 O5 . 2_566 1.476(16) ?
B3 O6 . . 1.477(15) ?
B3 O8 . . 1.440(10) ?
O1 O2 . . 2.389(5) ?
O1 O3 . . 2.407(16) ?
O1 O4 . . 2.440(5) ?
O1 O5 . . 2.460(15) ?
O1 O6 . 2_666 2.742(16) ?
O1 O9 . 1_554 2.401(5) ?
O2 O2 . 2_676 2.914(9) ?
O2 O3 . . 2.364(14) ?
O2 O7 . 2_666 2.593(15) ?
O2 O8 . 1_565 2.748(12) ?
O2 O9 . . 2.820(8) ?
O3 O5 . . 2.413(6) ?
O3 O6 . 2_566 2.350(13) ?
O3 O7 . 2_566 2.930(13) ?
O3 O8 . 2_566 2.413(10) ?
O4 O5 . . 2.322(13) ?
O4 O9 . 1_554 2.391(6) ?
O4 O9 . 2_666 2.734(14) ?
O5 O6 . 2_566 2.398(15) ?
O5 O8 . 2_566 2.369(12) ?
O5 O9 . 1_554 2.368(16) ?
O6 O8 . . 2.461(5) ?
O7 O8 . 1_554 2.621(7) ?
O7 O8 . 2_556 2.784(13) ?

loop_
_geom_hbond_atom_site_label_D
_geom_hbond_atom_site_label_H
_geom_hbond_atom_site_label_A
_geom_hbond_site_symmetry_D
_geom_hbond_site_symmetry_H
_geom_hbond_site_symmetry_A
_geom_hbond_distance_DH
_geom_hbond_distance_HA
_geom_hbond_distance_DA
_geom_hbond_angle_DHA
_geom_hbond_publ_flag
? ? ? ? ? ? ? ? ? ? ?

loop_
_geom_torsion_atom_site_label_1
_geom_torsion_atom_site_label_2
_geom_torsion_atom_site_label_3
_geom_torsion_atom_site_label_4
_geom_torsion_site_symmetry_1
_geom_torsion_site_symmetry_2
_geom_torsion_site_symmetry_3
_geom_torsion_site_symmetry_4
_geom_torsion
_geom_torsion_publ_flag
? ? ? ? ? ? ? ? ? ?

loop_
_restr_angle_atom_site_label_1
_restr_angle_site_symmetry_1
_restr_angle_atom_site_label_2
_restr_angle_site_symmetry_2
_restr_angle_atom_site_label_3
_restr_angle_site_symmetry_3
_restr_angle_target
_restr_angle_target_weight_param
? ? ? ? ? ? ? ?

loop_
_restr_distance_atom_site_label_1
_restr_distance_site_symmetry_1
_restr_distance_atom_site_label_2
_restr_distance_site_symmetry_2
_restr_distance_target
_restr_distance_target_weight_param
? ? ? ? ? ?

loop_
_restr_equal_angle_atom_site_label_1
_restr_equal_angle_site_symmetry_1
_restr_equal_angle_atom_site_label_2
_restr_equal_angle_site_symmetry_2
_restr_equal_angle_atom_site_label_3
_restr_equal_angle_site_symmetry_3
_restr_equal_angle_class_class_id
_restr_equal_angle_class_target_weight_param
? ? ? ? ? ? ? ?

loop_
_restr_equal_distance_atom_site_label_1
_restr_equal_distance_site_symmetry_1
_restr_equal_distance_atom_site_label_2
_restr_equal_distance_site_symmetry_2
_restr_equal_distance_class_class_id
_restr_equal_distance_class_target_weight_param
? ? ? ? ? ?

loop_
_restr_equal_torsion_atom_site_label_1
_restr_equal_torsion_site_symmetry_1
_restr_equal_torsion_atom_site_label_2
_restr_equal_torsion_site_symmetry_2
_restr_equal_torsion_atom_site_label_3
_restr_equal_torsion_site_symmetry_3
_restr_equal_torsion_atom_site_label_4
_restr_equal_torsion_site_symmetry_4
_restr_equal_torsion_class_class_id
_restr_equal_torsion_class_target_weight_param
? ? ? ? ? ? ? ? ? ?

loop_
_restr_torsion_atom_site_label_1
_restr_torsion_site_symmetry_1
_restr_torsion_atom_site_label_2
_restr_torsion_site_symmetry_2
_restr_torsion_atom_site_label_3
_restr_torsion_site_symmetry_3
_restr_torsion_atom_site_label_4
_restr_torsion_site_symmetry_4
_restr_torsion_angle_target
_restr_torsion_weight_param
? ? ? ? ? ? ? ? ? ?

loop_
_jana_atom_site_adp_c_label
_jana_atom_site_adp_c_type_symbol
_jana_atom_site_adp_c_111
_jana_atom_site_adp_c_112
_jana_atom_site_adp_c_113
_jana_atom_site_adp_c_122
_jana_atom_site_adp_c_123
_jana_atom_site_adp_c_133
_jana_atom_site_adp_c_222
_jana_atom_site_adp_c_223
_jana_atom_site_adp_c_233
_jana_atom_site_adp_c_333
? ? ? ? ? ? ? ? ? ? ? ?

loop_
_jana_atom_site_adp_d_label
_jana_atom_site_adp_d_type_symbol
_jana_atom_site_adp_d_1111
_jana_atom_site_adp_d_1112
_jana_atom_site_adp_d_1113
_jana_atom_site_adp_d_1122
_jana_atom_site_adp_d_1123
_jana_atom_site_adp_d_1133
_jana_atom_site_adp_d_1222
_jana_atom_site_adp_d_1223
_jana_atom_site_adp_d_1233
_jana_atom_site_adp_d_1333
_jana_atom_site_adp_d_2222
_jana_atom_site_adp_d_2223
_jana_atom_site_adp_d_2233
_jana_atom_site_adp_d_2333
_jana_atom_site_adp_d_3333
? ? ? ? ? ? ? ? ? ? ? ? ? ? ? ? ?

loop_
_jana_atom_site_adp_e_label
_jana_atom_site_adp_e_type_symbol
_jana_atom_site_adp_e_11111
_jana_atom_site_adp_e_11112
_jana_atom_site_adp_e_11113
_jana_atom_site_adp_e_11122
_jana_atom_site_adp_e_11123
_jana_atom_site_adp_e_11133
_jana_atom_site_adp_e_11222
_jana_atom_site_adp_e_11223
_jana_atom_site_adp_e_11233
_jana_atom_site_adp_e_11333
_jana_atom_site_adp_e_12222
_jana_atom_site_adp_e_12223
_jana_atom_site_adp_e_12233
_jana_atom_site_adp_e_12333
_jana_atom_site_adp_e_13333
_jana_atom_site_adp_e_22222
_jana_atom_site_adp_e_22223
_jana_atom_site_adp_e_22233
_jana_atom_site_adp_e_22333
_jana_atom_site_adp_e_23333
_jana_atom_site_adp_e_33333
? ? ? ? ? ? ? ? ? ? ? ? ? ? ? ? ? ? ? ? ? ? ?

loop_
_jana_atom_site_adp_f_label
_jana_atom_site_adp_f_type_symbol
_jana_atom_site_adp_f_111111
_jana_atom_site_adp_f_111112
_jana_atom_site_adp_f_111113
_jana_atom_site_adp_f_111122
_jana_atom_site_adp_f_111123
_jana_atom_site_adp_f_111133
_jana_atom_site_adp_f_111222
_jana_atom_site_adp_f_111223
_jana_atom_site_adp_f_111233
_jana_atom_site_adp_f_111333
_jana_atom_site_adp_f_112222
_jana_atom_site_adp_f_112223
_jana_atom_site_adp_f_112233
_jana_atom_site_adp_f_112333
_jana_atom_site_adp_f_113333
_jana_atom_site_adp_f_122222
_jana_atom_site_adp_f_122223
_jana_atom_site_adp_f_122233
_jana_atom_site_adp_f_122333
_jana_atom_site_adp_f_123333
_jana_atom_site_adp_f_133333
_jana_atom_site_adp_f_222222
_jana_atom_site_adp_f_222223
_jana_atom_site_adp_f_222233
_jana_atom_site_adp_f_222333
_jana_atom_site_adp_f_223333
_jana_atom_site_adp_f_233333
_jana_atom_site_adp_f_333333
? ? ? ? ? ? ? ? ? ? ? ? ? ? ? ? ? ? ? ? ? ? ? ? ? ? ? ? ? ?

_cod_database_fobs_code 2022902
